data_7160344
loop_
_publ_author_name
'Guo, Xiaoshuang'
'Zhao, Peng'
'Jiang, Chengjun'
'Ma, Yongmin'
'Miao, Maozhong'

_publ_section_title
;
 Atmospheric Oxygen Mediated Oxidation Coupling of Primary and Secondary
 Alcohols: Synthesis of Pyrazolo[1,5-a]pyrimidines
;
_journal_name_full 'Organic &amp; Biomolecular Chemistry'
_journal_paper_doi 10.1039/D4OB02045F
_journal_year 2025
_chemical_formula_moiety 'C16 H14 F3 N3'
_chemical_formula_sum 'C16 H14 F3 N3'
_chemical_formula_weight 305.30
_space_group_crystal_system monoclinic
_space_group_IT_number 15
_space_group_name_Hall '-C 2yc'
_space_group_name_H-M_alt 'C 1 2/c 1'
_atom_sites_solution_hydrogens geom
_atom_sites_solution_primary dual
_audit_creation_date 2023-08-26
_audit_creation_method
;
Olex2 1.5
(compiled 2021.11.18 svn.ra9532c28 for OlexSys, GUI svn.r6427)
;
_audit_update_record
;
2024-12-04 deposited with the CCDC.	2025-01-21 downloaded from the CCDC.
;
_cell_angle_alpha 90
_cell_angle_beta 124.81(5)
_cell_angle_gamma 90
_cell_formula_units_Z 16
_cell_length_a 26.52(5)
_cell_length_b 17.03(3)
_cell_length_c 15.65(4)
_cell_measurement_reflns_used 220
_cell_measurement_temperature 296.15
_cell_measurement_theta_max 21.456
_cell_measurement_theta_min 2.995
_cell_volume 5803(2)
_computing_cell_refinement 'SAINT v8.37A (Bruker, 2015)'
_computing_data_reduction 'SAINT v8.37A (Bruker, 2015)'
_computing_molecular_graphics 'Olex2 1.5 (Dolomanov et al., 2009)'
_computing_publication_material 'Olex2 1.5 (Dolomanov et al., 2009)'
_computing_structure_refinement 'SHELXL 2018/3 (Sheldrick, 2015)'
_computing_structure_solution 'SHELXT  (Sheldrick, 2015)'
_diffrn_ambient_temperature 296.15
_diffrn_measured_fraction_theta_full 0.998
_diffrn_measured_fraction_theta_max 0.937
_diffrn_measurement_device_type 'Bruker APEX-II CCD'
_diffrn_measurement_method '\f and \w scans'
_diffrn_radiation_type MoK\a
_diffrn_radiation_wavelength 0.71073
_diffrn_reflns_av_R_equivalents 0.0541
_diffrn_reflns_av_unetI/netI 0.0402
_diffrn_reflns_Laue_measured_fraction_full 0.998
_diffrn_reflns_Laue_measured_fraction_max 0.937
_diffrn_reflns_limit_h_max 37
_diffrn_reflns_limit_h_min -34
_diffrn_reflns_limit_k_max 23
_diffrn_reflns_limit_k_min -23
_diffrn_reflns_limit_l_max 21
_diffrn_reflns_limit_l_min -22
_diffrn_reflns_number 56879
_diffrn_reflns_point_group_measured_fraction_full 0.998
_diffrn_reflns_point_group_measured_fraction_max 0.937
_diffrn_reflns_theta_full 25.242
_diffrn_reflns_theta_max 30.398
_diffrn_reflns_theta_min 1.518
_diffrn_source_current 30.0
_diffrn_source_power 1.35
_diffrn_source_voltage 45.0
_diffrn_standards_number 0
_exptl_absorpt_coefficient_mu 0.112
_exptl_absorpt_correction_T_max 1.0000
_exptl_absorpt_correction_T_min 0.8658
_exptl_absorpt_correction_type multi-scan
_exptl_absorpt_process_details
;
SADABS-2016/2 (Bruker,2016/2) was used for absorption correction.
wR2(int) was 0.0564 before and 0.0463 after correction.
The Ratio of minimum to maximum transmission is 0.8658.
The \l/2 correction factor is 0.00150.
;
_exptl_crystal_colour colourless
_exptl_crystal_colour_primary colourless
_exptl_crystal_density_diffrn 1.398
_exptl_crystal_description block
_exptl_crystal_F_000 2528
_exptl_crystal_size_max 0.15
_exptl_crystal_size_mid 0.15
_exptl_crystal_size_min 0.12
_refine_diff_density_max 0.237
_refine_diff_density_min -0.215
_refine_diff_density_rms 0.034
_refine_ls_extinction_method none
_refine_ls_goodness_of_fit_ref 1.016
_refine_ls_hydrogen_treatment constr
_refine_ls_matrix_type full
_refine_ls_number_parameters 427
_refine_ls_number_reflns 8229
_refine_ls_number_restraints 3
_refine_ls_restrained_S_all 1.018
_refine_ls_R_factor_all 0.1021
_refine_ls_R_factor_gt 0.0513
_refine_ls_shift/su_max 0.001
_refine_ls_shift/su_mean 0.000
_refine_ls_structure_factor_coef Fsqd
_refine_ls_weighting_details 'w=1/[\s^2^(Fo^2^)+(0.0592P)^2^+2.3117P] where P=(Fo^2^+2Fc^2^)/3'
_refine_ls_weighting_scheme calc
_refine_ls_wR_factor_gt 0.1230
_refine_ls_wR_factor_ref 0.1485
_reflns_Friedel_coverage 0.000
_reflns_number_gt 4743
_reflns_number_total 8229
_reflns_threshold_expression 'I > 2\s(I)'
_cod_data_source_file d4ob02045f2.cif
_cod_data_source_block mo230825a
_cod_original_cell_volume 5803(21)
_cod_database_code 7160344
_shelx_shelxl_version_number 2018/3
_shelx_space_group_comment
;
The symmetry employed for this shelxl refinement is uniquely defined
by the following loop, which should always be used as a source of
symmetry information in preference to the above space-group names.
They are only intended as comments.
;
_shelx_estimated_absorpt_t_max 0.987
_shelx_estimated_absorpt_t_min 0.983
_olex2_refinement_description
;
1. Fixed Uiso
 At 1.2 times of:
  All C(H) groups, All C(H,H) groups
 At 1.5 times of:
  All C(H,H,H) groups
2. Restrained distances
 F7-C32 \\sim F9-C32
 with sigma of 0.02
 F5-C32 \\sim F8-C32
 with sigma of 0.02
 F4-C32 \\sim F00F-C32
 with sigma of 0.02
3. Others
 Sof(F00F)=Sof(F8)=Sof(F9)=1-FVAR(1)
 Sof(F4)=Sof(F5)=Sof(F7)=FVAR(1)
4.a Secondary CH2 refined with riding coordinates:
 C29(H29A,H29B), C30(H30A,H30B), C13(H13a,H13b), C14(H14a,H14b)
4.b Aromatic/amide H refined with riding coordinates:
 C17(H17), C18(H18), C22(H22), C23(H23), C24(H24), C26(H26), C27(H27), C1(H1),
 C2(H2), C6(H6), C8(H8), C9(H9), C10(H10), C11(H11)
4.c Idealised Me refined as rotating group:
 C31(H31A,H31B,H31C), C15(H15a,H15b,H15c)
;
_olex2_submission_special_instructions 'No special instructions were received'

loop_
_space_group_symop_operation_xyz
'x, y, z'
'-x, y, -z+1/2'
'x+1/2, y+1/2, z'
'-x+1/2, y+1/2, -z+1/2'
'-x, -y, -z'
'x, -y, z-1/2'
'-x+1/2, -y+1/2, -z'
'x+1/2, -y+1/2, z-1/2'

loop_
_atom_site_label
_atom_site_type_symbol
_atom_site_fract_x
_atom_site_fract_y
_atom_site_fract_z
_atom_site_U_iso_or_equiv
_atom_site_adp_type
_atom_site_occupancy
_atom_site_site_symmetry_order
_atom_site_calc_flag
_atom_site_refinement_flags_posn
_atom_site_refinement_flags_adp
_atom_site_refinement_flags_occupancy
_atom_site_disorder_assembly
_atom_site_disorder_group
F00F F 0.2051(3) 0.8994(5) 0.0015(7) 0.113(2) Uani 0.499(17) 1 d D . P A 2
F4 F 0.2681(4) 0.8462(5) 0.1202(5) 0.098(2) Uani 0.501(17) 1 d D . P A 1
F5 F 0.2777(6) 0.8329(4) 0.0010(11) 0.116(2) Uani 0.501(17) 1 d D . P A 1
F7 F 0.2022(2) 0.8950(4) -0.0238(7) 0.121(3) Uani 0.501(17) 1 d D . P A 1
F8 F 0.2812(5) 0.8320(6) 0.1033(10) 0.191(5) Uani 0.499(17) 1 d D . P A 2
F9 F 0.2563(6) 0.8591(9) -0.0528(11) 0.138(3) Uani 0.499(17) 1 d D . P A 2
N4 N 0.61883(6) 1.04560(8) 0.58234(11) 0.0544(4) Uani 1 1 d . . . . .
N5 N 0.56477(5) 1.03138(7) 0.48843(10) 0.0437(3) Uani 1 1 d . . . . .
N6 N 0.47657(6) 1.09796(7) 0.34525(10) 0.0475(3) Uani 1 1 d . . . . .
C17 C 0.61893(8) 1.12423(11) 0.58987(15) 0.0619(5) Uani 1 1 d . . . . .
H17 H 0.650691 1.151853 0.646591 0.074 Uiso 1 1 calc R U . . .
C18 C 0.56763(8) 1.16061(10) 0.50584(14) 0.0590(5) Uani 1 1 d . . . . .
H18 H 0.558971 1.214071 0.496254 0.071 Uiso 1 1 calc R U . . .
C19 C 0.53185(7) 1.09959(9) 0.43882(13) 0.0468(4) Uani 1 1 d . . . . .
C20 C 0.45471(7) 1.02819(8) 0.30210(12) 0.0428(3) Uani 1 1 d . . . . .
C21 C 0.39334(7) 1.02615(9) 0.20023(12) 0.0440(3) Uani 1 1 d . . . . .
C22 C 0.37025(8) 1.09272(10) 0.13639(13) 0.0560(4) Uani 1 1 d . . . . .
H22 H 0.393831 1.138191 0.156848 0.067 Uiso 1 1 calc R U . . .
C23 C 0.31251(9) 1.09161(11) 0.04287(14) 0.0661(5) Uani 1 1 d . . . . .
H23 H 0.297998 1.136368 0.001417 0.079 Uiso 1 1 calc R U . . .
C24 C 0.27642(8) 1.02531(11) 0.01056(13) 0.0618(5) Uani 1 1 d . . . . .
H24 H 0.237590 1.025163 -0.051751 0.074 Uiso 1 1 calc R U . . .
C25 C 0.29904(7) 0.95864(10) 0.07270(13) 0.0531(4) Uani 1 1 d . . . . .
C26 C 0.35704(7) 0.95907(9) 0.16660(12) 0.0493(4) Uani 1 1 d . . . . .
H26 H 0.371599 0.913894 0.207227 0.059 Uiso 1 1 calc R U . . .
C27 C 0.48838(7) 0.95759(8) 0.35021(12) 0.0433(3) Uani 1 1 d . . . . .
H27 H 0.471872 0.909844 0.316788 0.052 Uiso 1 1 calc R U . . .
C28 C 0.54410(7) 0.95844(8) 0.44387(12) 0.0417(3) Uani 1 1 d . . . . .
C29 C 0.58455(7) 0.88975(9) 0.50204(12) 0.0477(4) Uani 1 1 d . . . . .
H29A H 0.588954 0.885211 0.567784 0.057 Uiso 1 1 calc R U . . .
H29B H 0.624967 0.899989 0.517591 0.057 Uiso 1 1 calc R U . . .
C30 C 0.56173(8) 0.81197(10) 0.44523(14) 0.0610(5) Uani 1 1 d . . . . .
H30A H 0.558442 0.815462 0.380355 0.073 Uiso 1 1 calc R U . . .
H30B H 0.521043 0.801628 0.428464 0.073 Uiso 1 1 calc R U . . .
C31 C 0.60409(9) 0.74386(11) 0.50937(16) 0.0727(6) Uani 1 1 d . . . . .
H31A H 0.590218 0.696982 0.467868 0.109 Uiso 1 1 calc R U . . .
H31B H 0.603522 0.735998 0.569568 0.109 Uiso 1 1 calc R U . . .
H31C H 0.645179 0.755727 0.531039 0.109 Uiso 1 1 calc R U . . .
C32 C 0.26140(9) 0.88425(13) 0.03745(16) 0.0711(6) Uani 1 1 d D . . . .
F1 F 0.25852(6) 0.72713(9) 0.39535(12) 0.1177(6) Uani 1 1 d . . . . .
F2 F 0.18726(5) 0.67466(8) 0.25385(10) 0.0879(4) Uani 1 1 d . . . . .
F3 F 0.25697(7) 0.73899(9) 0.25847(15) 0.1262(6) Uani 1 1 d . . . . .
N1 N 0.62098(6) 0.58331(8) 0.80649(11) 0.0568(4) Uani 1 1 d . . . . .
N2 N 0.56374(5) 0.56571(7) 0.72142(10) 0.0460(3) Uani 1 1 d . . . . .
N3 N 0.47081(6) 0.62771(7) 0.58271(10) 0.0501(3) Uani 1 1 d . . . . .
C1 C 0.62122(8) 0.66185(11) 0.80631(15) 0.0643(5) Uani 1 1 d . . . . .
H1 H 0.654859 0.691363 0.856427 0.077 Uiso 1 1 calc R U . . .
C2 C 0.56708(8) 0.69554(10) 0.72513(14) 0.0627(5) Uani 1 1 d . . . . .
H2 H 0.558229 0.748725 0.711147 0.075 Uiso 1 1 calc R U . . .
C3 C 0.52912(7) 0.63279(9) 0.66945(12) 0.0478(4) Uani 1 1 d . . . . .
C4 C 0.44774(7) 0.55661(9) 0.54878(12) 0.0444(3) Uani 1 1 d . . . . .
C5 C 0.38312(7) 0.55215(9) 0.45512(12) 0.0458(4) Uani 1 1 d . . . . .
C6 C 0.34577(7) 0.61802(9) 0.42643(12) 0.0491(4) Uani 1 1 d . . . . .
H6 H 0.361441 0.663886 0.465354 0.059 Uiso 1 1 calc R U . . .
C7 C 0.28507(7) 0.61578(10) 0.33984(13) 0.0521(4) Uani 1 1 d . . . . .
C8 C 0.26076(8) 0.54816(11) 0.27984(13) 0.0601(5) Uani 1 1 d . . . . .
H8 H 0.220165 0.546862 0.222147 0.072 Uiso 1 1 calc R U . . .
C9 C 0.29788(8) 0.48308(11) 0.30734(15) 0.0655(5) Uani 1 1 d . . . . .
H9 H 0.282254 0.437691 0.267336 0.079 Uiso 1 1 calc R U . . .
C10 C 0.35832(8) 0.48444(10) 0.39404(13) 0.0560(4) Uani 1 1 d . . . . .
H10 H 0.382606 0.439837 0.411723 0.067 Uiso 1 1 calc R U . . .
C11 C 0.48269(7) 0.48742(9) 0.59950(12) 0.0469(4) Uani 1 1 d . . . . .
H11 H 0.465059 0.438478 0.572785 0.056 Uiso 1 1 calc R U . . .
C12 C 0.54139(7) 0.49157(9) 0.68627(12) 0.0447(3) Uani 1 1 d . . . . .
C13 C 0.58377(7) 0.42464(9) 0.74616(13) 0.0510(4) Uani 1 1 d . . . . .
H13A H 0.592367 0.424203 0.815303 0.061 Uiso 1 1 calc R U . . .
H13B H 0.622296 0.433656 0.753913 0.061 Uiso 1 1 calc R U . . .
C14 C 0.55935(8) 0.34419(9) 0.69691(14) 0.0570(4) Uani 1 1 d . . . . .
H14A H 0.523065 0.332207 0.695307 0.068 Uiso 1 1 calc R U . . .
H14B H 0.547535 0.345154 0.625717 0.068 Uiso 1 1 calc R U . . .
C15 C 0.60712(9) 0.28056(10) 0.75693(16) 0.0693(5) Uani 1 1 d . . . . .
H15A H 0.590217 0.230591 0.724687 0.104 Uiso 1 1 calc R U . . .
H15B H 0.618799 0.279422 0.827376 0.104 Uiso 1 1 calc R U . . .
H15C H 0.642562 0.291428 0.756709 0.104 Uiso 1 1 calc R U . . .
C16 C 0.24674(8) 0.68909(12) 0.31096(16) 0.0662(5) Uani 1 1 d . . . . .

loop_
_atom_site_aniso_label
_atom_site_aniso_U_11
_atom_site_aniso_U_22
_atom_site_aniso_U_33
_atom_site_aniso_U_23
_atom_site_aniso_U_13
_atom_site_aniso_U_12
F00F 0.074(4) 0.144(5) 0.132(5) -0.033(4) 0.066(4) -0.026(3)
F4 0.095(4) 0.100(4) 0.087(3) 0.010(3) 0.043(4) -0.033(3)
F5 0.161(6) 0.071(3) 0.149(7) -0.047(3) 0.107(6) -0.033(3)
F7 0.047(3) 0.087(3) 0.107(4) 0.028(3) -0.029(3) -0.0096(19)
F8 0.100(5) 0.077(4) 0.171(8) 0.056(5) -0.055(4) -0.033(3)
F9 0.154(6) 0.144(7) 0.142(6) -0.086(5) 0.099(5) -0.075(5)
N4 0.0442(7) 0.0557(8) 0.0497(8) -0.0088(6) 0.0187(7) -0.0082(6)
N5 0.0392(7) 0.0419(7) 0.0438(7) -0.0027(5) 0.0201(6) -0.0021(5)
N6 0.0471(7) 0.0393(6) 0.0528(8) -0.0005(6) 0.0266(7) 0.0013(5)
C17 0.0542(10) 0.0575(10) 0.0616(11) -0.0176(9) 0.0258(9) -0.0137(8)
C18 0.0589(10) 0.0426(9) 0.0682(12) -0.0105(8) 0.0320(10) -0.0076(7)
C19 0.0463(8) 0.0418(8) 0.0516(9) -0.0044(7) 0.0275(8) -0.0029(6)
C20 0.0424(8) 0.0404(8) 0.0452(9) 0.0007(6) 0.0248(7) 0.0017(6)
C21 0.0431(8) 0.0430(8) 0.0423(8) 0.0024(6) 0.0222(7) 0.0075(6)
C22 0.0642(11) 0.0451(8) 0.0551(10) 0.0067(7) 0.0320(9) 0.0078(8)
C23 0.0687(12) 0.0599(11) 0.0534(11) 0.0190(9) 0.0253(10) 0.0202(9)
C24 0.0530(10) 0.0677(11) 0.0432(9) 0.0064(8) 0.0148(8) 0.0151(9)
C25 0.0430(9) 0.0556(9) 0.0458(9) 0.0019(7) 0.0166(8) 0.0073(7)
C26 0.0439(8) 0.0438(8) 0.0462(9) 0.0059(7) 0.0174(7) 0.0068(6)
C27 0.0396(8) 0.0368(7) 0.0457(8) -0.0026(6) 0.0198(7) -0.0002(6)
C28 0.0390(8) 0.0408(7) 0.0441(8) -0.0016(6) 0.0230(7) -0.0007(6)
C29 0.0378(8) 0.0469(8) 0.0479(9) 0.0001(7) 0.0182(7) 0.0031(6)
C30 0.0520(10) 0.0460(9) 0.0630(11) -0.0022(8) 0.0198(9) 0.0049(7)
C31 0.0669(12) 0.0464(9) 0.0755(13) 0.0047(9) 0.0233(11) 0.0098(8)
C32 0.0427(10) 0.0710(13) 0.0641(13) -0.0020(11) 0.0095(10) 0.0019(9)
F1 0.0831(9) 0.0983(10) 0.1048(11) -0.0248(8) 0.0140(8) 0.0325(8)
F2 0.0412(6) 0.0936(9) 0.0947(9) 0.0071(7) 0.0186(6) 0.0050(6)
F3 0.0899(10) 0.0946(10) 0.1883(16) 0.0735(11) 0.0758(11) 0.0270(8)
N1 0.0402(7) 0.0555(8) 0.0500(8) -0.0033(6) 0.0112(6) -0.0049(6)
N2 0.0375(7) 0.0424(7) 0.0446(7) 0.0007(5) 0.0154(6) -0.0010(5)
N3 0.0412(7) 0.0409(7) 0.0508(8) 0.0012(6) 0.0160(6) -0.0011(5)
C1 0.0476(10) 0.0547(10) 0.0623(11) -0.0081(8) 0.0148(9) -0.0117(8)
C2 0.0521(10) 0.0425(9) 0.0650(11) -0.0039(8) 0.0166(9) -0.0058(7)
C3 0.0413(8) 0.0410(8) 0.0476(9) 0.0014(6) 0.0174(7) -0.0014(6)
C4 0.0389(8) 0.0416(8) 0.0430(8) 0.0023(6) 0.0177(7) -0.0007(6)
C5 0.0398(8) 0.0459(8) 0.0419(8) 0.0017(6) 0.0176(7) -0.0050(6)
C6 0.0396(8) 0.0469(8) 0.0459(9) 0.0003(7) 0.0156(7) -0.0042(6)
C7 0.0389(8) 0.0570(10) 0.0462(9) 0.0060(7) 0.0159(7) -0.0027(7)
C8 0.0403(9) 0.0670(11) 0.0481(10) 0.0001(8) 0.0106(8) -0.0108(8)
C9 0.0567(11) 0.0602(11) 0.0570(11) -0.0119(9) 0.0191(9) -0.0146(9)
C10 0.0504(9) 0.0489(9) 0.0542(10) -0.0014(7) 0.0214(8) -0.0034(7)
C11 0.0434(8) 0.0371(7) 0.0482(9) -0.0001(6) 0.0192(7) -0.0032(6)
C12 0.0420(8) 0.0409(8) 0.0441(8) 0.0022(6) 0.0204(7) -0.0001(6)
C13 0.0452(9) 0.0453(8) 0.0489(9) 0.0049(7) 0.0189(8) 0.0034(7)
C14 0.0534(10) 0.0439(9) 0.0613(11) 0.0031(8) 0.0254(9) 0.0024(7)
C15 0.0684(12) 0.0464(9) 0.0735(13) 0.0048(9) 0.0289(10) 0.0094(8)
C16 0.0390(9) 0.0678(12) 0.0644(12) 0.0028(10) 0.0133(9) -0.0045(8)

loop_
_atom_type_symbol
_atom_type_description
_atom_type_scat_dispersion_real
_atom_type_scat_dispersion_imag
_atom_type_scat_source
C C 0.0033 0.0016 'International Tables Vol C Tables 4.2.6.8 and 6.1.1.4'
H H 0.0000 0.0000 'International Tables Vol C Tables 4.2.6.8 and 6.1.1.4'
F F 0.0171 0.0103 'International Tables Vol C Tables 4.2.6.8 and 6.1.1.4'
N N 0.0061 0.0033 'International Tables Vol C Tables 4.2.6.8 and 6.1.1.4'

loop_
_geom_angle_atom_site_label_1
_geom_angle_atom_site_label_2
_geom_angle_atom_site_label_3
_geom_angle
_geom_angle_site_symmetry_1
_geom_angle_site_symmetry_3
_geom_angle_publ_flag
C17 N4 N5 102.66(14) . . ?
N4 N5 C19 112.98(15) . . ?
N4 N5 C28 125.08(13) . . ?
C28 N5 C19 121.92(18) . . ?
C20 N6 C19 117.18(14) . . ?
N4 C17 H17 122.9 . . ?
N4 C17 C18 114.23(17) . . ?
C18 C17 H17 122.9 . . ?
C17 C18 H18 127.5 . . ?
C17 C18 C19 105.0(2) . . ?
C19 C18 H18 127.5 . . ?
N5 C19 C18 105.2(2) . . ?
N6 C19 N5 122.10(15) . . ?
N6 C19 C18 132.74(17) . . ?
N6 C20 C21 117.26(14) . . ?
N6 C20 C27 121.72(19) . . ?
C27 C20 C21 121.02(14) . . ?
C22 C21 C20 120.61(17) . . ?
C26 C21 C20 121.39(15) . . ?
C26 C21 C22 117.98(19) . . ?
C21 C22 H22 119.6 . . ?
C23 C22 C21 120.74(19) . . ?
C23 C22 H22 119.6 . . ?
C22 C23 H23 119.5 . . ?
C24 C23 C22 121.03(18) . . ?
C24 C23 H23 119.5 . . ?
C23 C24 H24 120.6 . . ?
C23 C24 C25 118.8(2) . . ?
C25 C24 H24 120.6 . . ?
C24 C25 C26 120.61(18) . . ?
C24 C25 C32 119.95(19) . . ?
C26 C25 C32 119.42(17) . . ?
C21 C26 C25 120.83(16) . . ?
C21 C26 H26 119.6 . . ?
C25 C26 H26 119.6 . . ?
C20 C27 H27 119.2 . . ?
C28 C27 C20 121.67(15) . . ?
C28 C27 H27 119.2 . . ?
N5 C28 C29 117.27(18) . . ?
C27 C28 N5 115.35(14) . . ?
C27 C28 C29 127.37(15) . . ?
C28 C29 H29A 108.6 . . ?
C28 C29 H29B 108.6 . . ?
C28 C29 C30 114.81(19) . . ?
H29A C29 H29B 107.5 . . ?
C30 C29 H29A 108.6 . . ?
C30 C29 H29B 108.6 . . ?
C29 C30 H30A 109.1 . . ?
C29 C30 H30B 109.1 . . ?
C29 C30 C31 112.4(2) . . ?
H30A C30 H30B 107.9 . . ?
C31 C30 H30A 109.1 . . ?
C31 C30 H30B 109.1 . . ?
C30 C31 H31A 109.5 . . ?
C30 C31 H31B 109.5 . . ?
C30 C31 H31C 109.5 . . ?
H31A C31 H31B 109.5 . . ?
H31A C31 H31C 109.5 . . ?
H31B C31 H31C 109.5 . . ?
F00F C32 F9 101.6(5) . . ?
F00F C32 C25 110.6(4) . . ?
F4 C32 C25 110.6(4) . . ?
F5 C32 F4 102.1(6) . . ?
F5 C32 F7 110.4(6) . . ?
F5 C32 C25 115.2(4) . . ?
F7 C32 F4 102.3(5) . . ?
F7 C32 C25 114.8(4) . . ?
F8 C32 F00F 110.2(8) . . ?
F8 C32 F9 111.8(7) . . ?
F8 C32 C25 115.1(4) . . ?
F9 C32 C25 106.7(5) . . ?
C1 N1 N2 102.82(13) . . ?
N1 N2 C3 112.55(16) . . ?
N1 N2 C12 125.47(13) . . ?
C12 N2 C3 121.96(17) . . ?
C4 N3 C3 117.46(14) . . ?
N1 C1 H1 122.8 . . ?
N1 C1 C2 114.34(16) . . ?
C2 C1 H1 122.8 . . ?
C1 C2 H2 127.5 . . ?
C3 C2 C1 105.0(2) . . ?
C3 C2 H2 127.5 . . ?
N3 C3 N2 121.60(15) . . ?
N3 C3 C2 133.06(16) . . ?
C2 C3 N2 105.3(2) . . ?
N3 C4 C5 116.73(14) . . ?
N3 C4 C11 121.83(18) . . ?
C11 C4 C5 121.45(15) . . ?
C6 C5 C4 118.92(16) . . ?
C6 C5 C10 118.29(19) . . ?
C10 C5 C4 122.80(16) . . ?
C5 C6 H6 119.8 . . ?
C5 C6 C7 120.46(17) . . ?
C7 C6 H6 119.8 . . ?
C6 C7 C16 118.45(17) . . ?
C8 C7 C6 120.84(17) . . ?
C8 C7 C16 120.69(19) . . ?
C7 C8 H8 120.6 . . ?
C9 C8 C7 118.83(19) . . ?
C9 C8 H8 120.6 . . ?
C8 C9 H9 119.6 . . ?
C8 C9 C10 120.81(19) . . ?
C10 C9 H9 119.6 . . ?
C5 C10 H10 119.6 . . ?
C9 C10 C5 120.76(18) . . ?
C9 C10 H10 119.6 . . ?
C4 C11 H11 119.3 . . ?
C12 C11 C4 121.38(16) . . ?
C12 C11 H11 119.3 . . ?
N2 C12 C13 116.91(18) . . ?
C11 C12 N2 115.74(14) . . ?
C11 C12 C13 127.35(16) . . ?
C12 C13 H13A 108.6 . . ?
C12 C13 H13B 108.6 . . ?
C12 C13 C14 114.70(19) . . ?
H13A C13 H13B 107.6 . . ?
C14 C13 H13A 108.6 . . ?
C14 C13 H13B 108.6 . . ?
C13 C14 H14A 109.3 . . ?
C13 C14 H14B 109.3 . . ?
H14A C14 H14B 108.0 . . ?
C15 C14 C13 111.44(19) . . ?
C15 C14 H14A 109.3 . . ?
C15 C14 H14B 109.3 . . ?
C14 C15 H15A 109.5 . . ?
C14 C15 H15B 109.5 . . ?
C14 C15 H15C 109.5 . . ?
H15A C15 H15B 109.5 . . ?
H15A C15 H15C 109.5 . . ?
H15B C15 H15C 109.5 . . ?
F1 C16 C7 111.57(18) . . ?
F2 C16 F1 105.9(2) . . ?
F2 C16 C7 112.96(19) . . ?
F3 C16 F1 106.8(2) . . ?
F3 C16 F2 106.9(2) . . ?
F3 C16 C7 112.3(2) . . ?

loop_
_geom_bond_atom_site_label_1
_geom_bond_atom_site_label_2
_geom_bond_distance
_geom_bond_site_symmetry_2
_geom_bond_publ_flag
F00F C32 1.287(7) . ?
F4 C32 1.366(7) . ?
F5 C32 1.249(7) . ?
F7 C32 1.304(6) . ?
F8 C32 1.229(7) . ?
F9 C32 1.407(9) . ?
N4 N5 1.367(3) . ?
N4 C17 1.344(3) . ?
N5 C19 1.393(3) . ?
N5 C28 1.376(3) . ?
N6 C19 1.358(3) . ?
N6 C20 1.325(3) . ?
C17 H17 0.9300 . ?
C17 C18 1.386(3) . ?
C18 H18 0.9300 . ?
C18 C19 1.394(3) . ?
C20 C21 1.493(3) . ?
C20 C27 1.429(3) . ?
C21 C22 1.400(3) . ?
C21 C26 1.389(3) . ?
C22 H22 0.9300 . ?
C22 C23 1.389(3) . ?
C23 H23 0.9300 . ?
C23 C24 1.376(3) . ?
C24 H24 0.9300 . ?
C24 C25 1.389(3) . ?
C25 C26 1.394(3) . ?
C25 C32 1.509(3) . ?
C26 H26 0.9300 . ?
C27 H27 0.9300 . ?
C27 C28 1.363(3) . ?
C28 C29 1.494(3) . ?
C29 H29A 0.9700 . ?
C29 H29B 0.9700 . ?
C29 C30 1.515(3) . ?
C30 H30A 0.9700 . ?
C30 H30B 0.9700 . ?
C30 C31 1.526(3) . ?
C31 H31A 0.9600 . ?
C31 H31B 0.9600 . ?
C31 H31C 0.9600 . ?
F1 C16 1.338(4) . ?
F2 C16 1.318(3) . ?
F3 C16 1.313(3) . ?
N1 N2 1.363(3) . ?
N1 C1 1.337(3) . ?
N2 C3 1.399(3) . ?
N2 C12 1.370(3) . ?
N3 C3 1.358(3) . ?
N3 C4 1.323(3) . ?
C1 H1 0.9300 . ?
C1 C2 1.386(3) . ?
C2 H2 0.9300 . ?
C2 C3 1.383(3) . ?
C4 C5 1.491(3) . ?
C4 C11 1.428(3) . ?
C5 C6 1.390(3) . ?
C5 C10 1.399(3) . ?
C6 H6 0.9300 . ?
C6 C7 1.392(3) . ?
C7 C8 1.390(3) . ?
C7 C16 1.507(3) . ?
C8 H8 0.9300 . ?
C8 C9 1.378(3) . ?
C9 H9 0.9300 . ?
C9 C10 1.388(3) . ?
C10 H10 0.9300 . ?
C11 H11 0.9300 . ?
C11 C12 1.363(3) . ?
C12 C13 1.496(3) . ?
C13 H13A 0.9700 . ?
C13 H13B 0.9700 . ?
C13 C14 1.523(3) . ?
C14 H14A 0.9700 . ?
C14 H14B 0.9700 . ?
C14 C15 1.517(3) . ?
C15 H15A 0.9600 . ?
C15 H15B 0.9600 . ?
C15 H15C 0.9600 . ?

loop_
_geom_torsion_atom_site_label_1
_geom_torsion_atom_site_label_2
_geom_torsion_atom_site_label_3
_geom_torsion_atom_site_label_4
_geom_torsion
_geom_torsion_site_symmetry_1
_geom_torsion_site_symmetry_2
_geom_torsion_site_symmetry_3
_geom_torsion_site_symmetry_4
_geom_torsion_publ_flag
N4 N5 C19 N6 -179.20(14) . . . . ?
N4 N5 C19 C18 0.14(18) . . . . ?
N4 N5 C28 C27 179.13(14) . . . . ?
N4 N5 C28 C29 -1.2(2) . . . . ?
N4 C17 C18 C19 -0.2(2) . . . . ?
N5 N4 C17 C18 0.3(2) . . . . ?
N5 C28 C29 C30 -175.37(15) . . . . ?
N6 C20 C21 C22 21.9(2) . . . . ?
N6 C20 C21 C26 -156.98(16) . . . . ?
N6 C20 C27 C28 1.3(2) . . . . ?
C17 N4 N5 C19 -0.24(18) . . . . ?
C17 N4 N5 C28 178.37(15) . . . . ?
C17 C18 C19 N5 0.02(19) . . . . ?
C17 C18 C19 N6 179.26(18) . . . . ?
C19 N5 C28 C27 -2.4(2) . . . . ?
C19 N5 C28 C29 177.35(14) . . . . ?
C19 N6 C20 C21 178.78(13) . . . . ?
C19 N6 C20 C27 -1.6(2) . . . . ?
C20 N6 C19 N5 0.0(2) . . . . ?
C20 N6 C19 C18 -179.14(18) . . . . ?
C20 C21 C22 C23 -178.32(16) . . . . ?
C20 C21 C26 C25 178.12(15) . . . . ?
C20 C27 C28 N5 0.7(2) . . . . ?
C20 C27 C28 C29 -178.96(15) . . . . ?
C21 C20 C27 C28 -179.11(14) . . . . ?
C21 C22 C23 C24 0.2(3) . . . . ?
C22 C21 C26 C25 -0.8(2) . . . . ?
C22 C23 C24 C25 -0.8(3) . . . . ?
C23 C24 C25 C26 0.6(3) . . . . ?
C23 C24 C25 C32 -177.88(19) . . . . ?
C24 C25 C26 C21 0.2(3) . . . . ?
C24 C25 C32 F00F -44.8(5) . . . . ?
C24 C25 C32 F4 -142.9(4) . . . . ?
C24 C25 C32 F5 102.1(8) . . . . ?
C24 C25 C32 F7 -27.8(6) . . . . ?
C24 C25 C32 F8 -170.5(13) . . . . ?
C24 C25 C32 F9 64.9(8) . . . . ?
C26 C21 C22 C23 0.6(3) . . . . ?
C26 C25 C32 F00F 136.7(5) . . . . ?
C26 C25 C32 F4 38.6(4) . . . . ?
C26 C25 C32 F5 -76.4(8) . . . . ?
C26 C25 C32 F7 153.7(6) . . . . ?
C26 C25 C32 F8 11.0(13) . . . . ?
C26 C25 C32 F9 -113.6(8) . . . . ?
C27 C20 C21 C22 -157.65(16) . . . . ?
C27 C20 C21 C26 23.4(2) . . . . ?
C27 C28 C29 C30 4.3(2) . . . . ?
C28 N5 C19 N6 2.1(2) . . . . ?
C28 N5 C19 C18 -178.52(14) . . . . ?
C28 C29 C30 C31 -178.68(16) . . . . ?
C32 C25 C26 C21 178.70(17) . . . . ?
N1 N2 C3 N3 -179.99(15) . . . . ?
N1 N2 C3 C2 0.26(19) . . . . ?
N1 N2 C12 C11 179.95(15) . . . . ?
N1 N2 C12 C13 -0.5(2) . . . . ?
N1 C1 C2 C3 0.4(2) . . . . ?
N2 N1 C1 C2 -0.3(2) . . . . ?
N2 C12 C13 C14 -173.35(15) . . . . ?
N3 C4 C5 C6 -17.7(2) . . . . ?
N3 C4 C5 C10 161.93(17) . . . . ?
N3 C4 C11 C12 0.8(3) . . . . ?
C1 N1 N2 C3 -0.01(19) . . . . ?
C1 N1 N2 C12 178.20(16) . . . . ?
C1 C2 C3 N2 -0.4(2) . . . . ?
C1 C2 C3 N3 179.91(19) . . . . ?
C3 N2 C12 C11 -2.0(2) . . . . ?
C3 N2 C12 C13 177.55(15) . . . . ?
C3 N3 C4 C5 178.44(14) . . . . ?
C3 N3 C4 C11 -1.2(2) . . . . ?
C4 N3 C3 N2 -0.1(2) . . . . ?
C4 N3 C3 C2 179.61(19) . . . . ?
C4 C5 C6 C7 -179.55(15) . . . . ?
C4 C5 C10 C9 -179.89(16) . . . . ?
C4 C11 C12 N2 0.8(2) . . . . ?
C4 C11 C12 C13 -178.71(16) . . . . ?
C5 C4 C11 C12 -178.76(15) . . . . ?
C5 C6 C7 C8 -0.6(3) . . . . ?
C5 C6 C7 C16 -179.05(16) . . . . ?
C6 C5 C10 C9 -0.3(3) . . . . ?
C6 C7 C8 C9 -0.1(3) . . . . ?
C6 C7 C16 F1 -38.8(2) . . . . ?
C6 C7 C16 F2 -157.94(18) . . . . ?
C6 C7 C16 F3 81.1(3) . . . . ?
C7 C8 C9 C10 0.7(3) . . . . ?
C8 C7 C16 F1 142.81(19) . . . . ?
C8 C7 C16 F2 23.6(3) . . . . ?
C8 C7 C16 F3 -97.4(3) . . . . ?
C8 C9 C10 C5 -0.5(3) . . . . ?
C10 C5 C6 C7 0.8(2) . . . . ?
C11 C4 C5 C6 161.95(16) . . . . ?
C11 C4 C5 C10 -18.5(2) . . . . ?
C11 C12 C13 C14 6.1(3) . . . . ?
C12 N2 C3 N3 1.7(2) . . . . ?
C12 N2 C3 C2 -178.02(16) . . . . ?
C12 C13 C14 C15 174.86(16) . . . . ?
C16 C7 C8 C9 178.24(18) . . . . ?
